data_4104959
loop_
_publ_author_name
'Shengchang Xiang'
'Wei Zhou'
'Jose M. Gallegos'
'Yun Liu'
'Banglin Chen'

_publ_section_title
;
 Exceptionally High Acetylene Uptake in a Microporous Metal-Organic
 Framework with Open Metal Sites
;
_journal_name_full 'Journal of the American Chemical Society'
_journal_page_first 12415
_journal_page_last 12419
_journal_paper_doi 10.1021/ja904782h
_journal_volume 131
_journal_year 2009
_chemical_formula_sum 'C8.31 H2 Cu D2.3 O4'
_chemical_formula_weight 233.95
_space_group_IT_number 225
_symmetry_cell_setting cubic
_symmetry_space_group_name_Hall '-F 4 2 3'
_symmetry_space_group_name_H-M 'F m -3 m'
_audit_author_name 'Yun Liu'
_audit_creation_date 2009-05-28T17:53
_audit_creation_method 'from EXP file using GSAS2CIF'
_audit_update_record ' 2009-05-28T17:53  Initial CIF as created by GSAS2CIF'
_cell_angle_alpha 90.0
_cell_angle_beta 90.0
_cell_angle_gamma 90.0
_cell_formula_units_Z 48
_cell_length_a 26.33858(31)
_cell_length_b 26.33858
_cell_length_c 26.33858
_cell_volume 18271.6(2)
_computing_structure_refinement GSAS
_diffrn_radiation_probe neutron
_diffrn_radiation_wavelength 2.0782
_exptl_absorpt_process_details
;   GSAS Absorption/surface roughness correction: function number 0
 No correction is applied.
;
_pd_block_id 2009-05-28T17:53|HKUST_15D_FINAL1|Yun_Liu|BT1
_pd_calc_method 'Rietveld Refinement'
_pd_meas_2theta_range_inc 0.05
_pd_meas_2theta_range_max 166.25
_pd_meas_2theta_range_min 3.0
_pd_phase_name HKUST
_pd_proc_2theta_range_inc 0.05
_pd_proc_2theta_range_max 166.2721
_pd_proc_2theta_range_min 3.0221
_pd_proc_info_datetime 2009-05-28T17:53:02
_pd_proc_ls_background_function
;   GSAS Background function number 1 with 10 terms.
 Shifted Chebyshev function of 1st kind
      1:    443.492     2:   -141.956     3:    62.2372     4:   -15.6476    
      5:    17.5700     6:   -18.8085     7:    5.38872     8:   -5.40500    
      9:   -1.22062    10:   -1.22823    
;
_pd_proc_ls_peak_cutoff 0.00500
_pd_proc_ls_profile_function
;
 CW Profile function number 3 with  19 terms
 Pseudovoigt profile coefficients as parameterized in
 P. Thompson, D.E. Cox & J.B. Hastings (1987). J. Appl. Cryst.,20,79-83.
 Asymmetry correction of L.W. Finger, D.E. Cox & A. P. Jephcoat (1994).
 J. Appl. Cryst.,27,892-900.
 Peak tails are ignored  where the intensity is below 0.0050 times the peak
   Aniso. broadening axis   0.0   0.0   1.0
;
_pd_proc_ls_prof_R_factor 0.0423
_pd_proc_ls_prof_wR_expected 0.0448
_pd_proc_ls_prof_wR_factor 0.0522
_refine_ls_goodness_of_fit_all 1.18
_refine_ls_matrix_type full
_refine_ls_number_parameters 44
_refine_ls_number_restraints 5
_refine_ls_R_Fsqd_factor 0.09464
_refine_ls_shift/su_max 1.45
_refine_ls_shift/su_mean 0.32
_cod_data_source_file ja904782h_si_001_3.cif
_cod_data_source_block HKUST_15D_FINAL1_publ
_cod_depositor_comments
;
The following automatic conversions were performed:

'_geom_bond_publ_flag' value 'N' changed to 'n' according to the
built-in table from CIF Core dictionary named 'cif_core.dic' version
2.4.1 from 2010-06-29 (79 times).

'_geom_angle_publ_flag' value 'N'
changed to 'n' according to the built-in table from CIF Core
dictionary named 'cif_core.dic' version 2.4.1 from 2010-06-29 (184
times).

Automatic conversion script
Id: cif_fix_values 1715 2011-07-08 13:25:40Z adriana 
;
_cod_original_cell_volume 18271.6(6)
_cod_original_formula_sum 'C8.31 H2 D2.30 Cu O4'
_cod_database_code 4104959
_cod_database_fobs_code 4104959

loop_
_symmetry_equiv_pos_site_id
_symmetry_equiv_pos_as_xyz
1 +x,+y,+z
2 +z,+x,+y
3 +y,+z,+x
4 +x,+y,-z
5 -z,+x,+y
6 +y,-z,+x
7 -z,+x,-y
8 -y,-z,+x
9 +y,-z,-x
10 -x,+y,-z
11 -z,-x,+y
12 +x,-y,-z
13 +y,+x,+z
14 +z,+y,+x
15 +x,+z,+y
16 +y,+x,-z
17 -z,+y,+x
18 +x,-z,+y
19 -z,+y,-x
20 -x,-z,+y
21 +x,-z,-y
22 -y,+x,-z
23 -z,-y,+x
24 +y,-x,-z
-1 -x,-y,-z
-2 -z,-x,-y
-3 -y,-z,-x
-4 -x,-y,+z
-5 +z,-x,-y
-6 -y,+z,-x
-7 +z,-x,+y
-8 +y,+z,-x
-9 -y,+z,+x
-10 +x,-y,+z
-11 +z,+x,-y
-12 -x,+y,+z
-13 -y,-x,-z
-14 -z,-y,-x
-15 -x,-z,-y
-16 -y,-x,+z
-17 +z,-y,-x
-18 -x,+z,-y
-19 +z,-y,+x
-20 +x,+z,-y
-21 -x,+z,+y
-22 +y,-x,+z
-23 +z,+y,-x
-24 -y,+x,+z
101 +x,+y+1/2,+z+1/2
102 +z,+x+1/2,+y+1/2
103 +y,+z+1/2,+x+1/2
104 +x,+y+1/2,-z+1/2
105 -z,+x+1/2,+y+1/2
106 +y,-z+1/2,+x+1/2
107 -z,+x+1/2,-y+1/2
108 -y,-z+1/2,+x+1/2
109 +y,-z+1/2,-x+1/2
110 -x,+y+1/2,-z+1/2
111 -z,-x+1/2,+y+1/2
112 +x,-y+1/2,-z+1/2
113 +y,+x+1/2,+z+1/2
114 +z,+y+1/2,+x+1/2
115 +x,+z+1/2,+y+1/2
116 +y,+x+1/2,-z+1/2
117 -z,+y+1/2,+x+1/2
118 +x,-z+1/2,+y+1/2
119 -z,+y+1/2,-x+1/2
120 -x,-z+1/2,+y+1/2
121 +x,-z+1/2,-y+1/2
122 -y,+x+1/2,-z+1/2
123 -z,-y+1/2,+x+1/2
124 +y,-x+1/2,-z+1/2
-101 -x,-y+1/2,-z+1/2
-102 -z,-x+1/2,-y+1/2
-103 -y,-z+1/2,-x+1/2
-104 -x,-y+1/2,+z+1/2
-105 +z,-x+1/2,-y+1/2
-106 -y,+z+1/2,-x+1/2
-107 +z,-x+1/2,+y+1/2
-108 +y,+z+1/2,-x+1/2
-109 -y,+z+1/2,+x+1/2
-110 +x,-y+1/2,+z+1/2
-111 +z,+x+1/2,-y+1/2
-112 -x,+y+1/2,+z+1/2
-113 -y,-x+1/2,-z+1/2
-114 -z,-y+1/2,-x+1/2
-115 -x,-z+1/2,-y+1/2
-116 -y,-x+1/2,+z+1/2
-117 +z,-y+1/2,-x+1/2
-118 -x,+z+1/2,-y+1/2
-119 +z,-y+1/2,+x+1/2
-120 +x,+z+1/2,-y+1/2
-121 -x,+z+1/2,+y+1/2
-122 +y,-x+1/2,+z+1/2
-123 +z,+y+1/2,-x+1/2
-124 -y,+x+1/2,+z+1/2
201 +x+1/2,+y,+z+1/2
202 +z+1/2,+x,+y+1/2
203 +y+1/2,+z,+x+1/2
204 +x+1/2,+y,-z+1/2
205 -z+1/2,+x,+y+1/2
206 +y+1/2,-z,+x+1/2
207 -z+1/2,+x,-y+1/2
208 -y+1/2,-z,+x+1/2
209 +y+1/2,-z,-x+1/2
210 -x+1/2,+y,-z+1/2
211 -z+1/2,-x,+y+1/2
212 +x+1/2,-y,-z+1/2
213 +y+1/2,+x,+z+1/2
214 +z+1/2,+y,+x+1/2
215 +x+1/2,+z,+y+1/2
216 +y+1/2,+x,-z+1/2
217 -z+1/2,+y,+x+1/2
218 +x+1/2,-z,+y+1/2
219 -z+1/2,+y,-x+1/2
220 -x+1/2,-z,+y+1/2
221 +x+1/2,-z,-y+1/2
222 -y+1/2,+x,-z+1/2
223 -z+1/2,-y,+x+1/2
224 +y+1/2,-x,-z+1/2
-201 -x+1/2,-y,-z+1/2
-202 -z+1/2,-x,-y+1/2
-203 -y+1/2,-z,-x+1/2
-204 -x+1/2,-y,+z+1/2
-205 +z+1/2,-x,-y+1/2
-206 -y+1/2,+z,-x+1/2
-207 +z+1/2,-x,+y+1/2
-208 +y+1/2,+z,-x+1/2
-209 -y+1/2,+z,+x+1/2
-210 +x+1/2,-y,+z+1/2
-211 +z+1/2,+x,-y+1/2
-212 -x+1/2,+y,+z+1/2
-213 -y+1/2,-x,-z+1/2
-214 -z+1/2,-y,-x+1/2
-215 -x+1/2,-z,-y+1/2
-216 -y+1/2,-x,+z+1/2
-217 +z+1/2,-y,-x+1/2
-218 -x+1/2,+z,-y+1/2
-219 +z+1/2,-y,+x+1/2
-220 +x+1/2,+z,-y+1/2
-221 -x+1/2,+z,+y+1/2
-222 +y+1/2,-x,+z+1/2
-223 +z+1/2,+y,-x+1/2
-224 -y+1/2,+x,+z+1/2
301 +x+1/2,+y+1/2,+z
302 +z+1/2,+x+1/2,+y
303 +y+1/2,+z+1/2,+x
304 +x+1/2,+y+1/2,-z
305 -z+1/2,+x+1/2,+y
306 +y+1/2,-z+1/2,+x
307 -z+1/2,+x+1/2,-y
308 -y+1/2,-z+1/2,+x
309 +y+1/2,-z+1/2,-x
310 -x+1/2,+y+1/2,-z
311 -z+1/2,-x+1/2,+y
312 +x+1/2,-y+1/2,-z
313 +y+1/2,+x+1/2,+z
314 +z+1/2,+y+1/2,+x
315 +x+1/2,+z+1/2,+y
316 +y+1/2,+x+1/2,-z
317 -z+1/2,+y+1/2,+x
318 +x+1/2,-z+1/2,+y
319 -z+1/2,+y+1/2,-x
320 -x+1/2,-z+1/2,+y
321 +x+1/2,-z+1/2,-y
322 -y+1/2,+x+1/2,-z
323 -z+1/2,-y+1/2,+x
324 +y+1/2,-x+1/2,-z
-301 -x+1/2,-y+1/2,-z
-302 -z+1/2,-x+1/2,-y
-303 -y+1/2,-z+1/2,-x
-304 -x+1/2,-y+1/2,+z
-305 +z+1/2,-x+1/2,-y
-306 -y+1/2,+z+1/2,-x
-307 +z+1/2,-x+1/2,+y
-308 +y+1/2,+z+1/2,-x
-309 -y+1/2,+z+1/2,+x
-310 +x+1/2,-y+1/2,+z
-311 +z+1/2,+x+1/2,-y
-312 -x+1/2,+y+1/2,+z
-313 -y+1/2,-x+1/2,-z
-314 -z+1/2,-y+1/2,-x
-315 -x+1/2,-z+1/2,-y
-316 -y+1/2,-x+1/2,+z
-317 +z+1/2,-y+1/2,-x
-318 -x+1/2,+z+1/2,-y
-319 +z+1/2,-y+1/2,+x
-320 +x+1/2,+z+1/2,-y
-321 -x+1/2,+z+1/2,+y
-322 +y+1/2,-x+1/2,+z
-323 +z+1/2,+y+1/2,-x
-324 -y+1/2,+x+1/2,+z

loop_
_atom_site_type_symbol
_atom_site_label
_atom_site_fract_x
_atom_site_fract_y
_atom_site_fract_z
_atom_site_occupancy
_atom_site_thermal_displace_type
_atom_site_U_iso_or_equiv
_atom_site_symmetry_multiplicity
Cu Cu1 0.28452(22) 0.28452(22) 0.0 1.0 Uiso 0.004 48
O O11 0.31688(17) 0.24405(17) -0.05227(16) 1.0 Uiso 0.00326 192
C C1 0.32158(16) 0.17842(16) -0.11354(21) 1.0 Uiso 0.00093 96
C C10 0.29729(16) 0.20271(16) -0.06924(23) 1.0 Uiso 0.00797 96
C C2 0.36481(15) 0.19893(24) -0.13519(15) 1.0 Uiso 0.00495 96
H H1 0.38103(29) 0.2354(4) -0.11897(29) 1.0 Uiso 0.02051 96
C CA 0.3634(4) 0.3426(4) -0.0165(4) 0.44344 Uiso 0.03228 192
D DA 0.4577(6) 0.3871(6) -0.1764(7) 0.44344 Uiso 0.10223 192
C CA2 0.3324(12) 0.3570(23) 0.1676(12) 0.13284 Uiso 0.05718 96
D DA2 0.346(5) 0.353(5) 0.0784(21) 0.06636 Uiso 0.05718 192
C CA3 0.3375(21) 0.3538(21) 0.1211(16) 0.06639 Uiso 0.05718 192
D DA3 0.3307(20) 0.3603(33) 0.2058(17) 0.06636 Uiso 0.05718 192

loop_
_atom_type_symbol
_atom_type_number_in_cell
_atom_type_scat_length_neutron
_atom_type_scat_source
Cu 48.0 0.7718 International_Tables_Vol_C
O 192.0 0.5805 International_Tables_Vol_C
C 398.642 0.6648 International_Tables_Vol_C
H 96.0 -0.3741 International_Tables_Vol_C
D 110.624 0.6674 International_Tables_Vol_C

loop_
_geom_angle_atom_site_label_1
_geom_angle_atom_site_label_2
_geom_angle_atom_site_label_3
_geom_angle
_geom_angle_site_symmetry_1
_geom_angle_site_symmetry_3
_geom_angle_publ_flag
O11 Cu1 O11 90.51(26) 1_555 4_555 n
O11 Cu1 O11 88.80(25) 1_555 13_555 n
O11 Cu1 O11 171.1(6) 1_555 16_555 n
O11 Cu1 O11 171.1(6) 4_555 13_555 n
O11 Cu1 O11 88.80(25) 4_555 16_555 n
O11 Cu1 O11 90.51(26) 13_555 16_555 n
Cu1 O11 C10 122.4(5) 1_555 1_555 n
C10 C1 C2 120.89(34) 1_555 1_555 n
C10 C1 C2 120.88(34) 1_555 208_554 n
C2 C1 C2 118.2(7) 1_555 208_554 n
O11 C10 O11 124.0(7) 1_555 -316_544 n
O11 C10 C1 117.9(4) 1_555 1_555 n
O11 C10 C1 117.9(4) -316_544 1_555 n
C1 C2 C1 121.8(7) 1_555 214_554 n
C1 C2 H1 119.03(35) 1_555 1_555 n
C1 C2 H1 119.02(35) 214_554 1_555 n
CA CA CA 90.0 4_555 13_555 n
CA CA CA 41.6(12) 4_555 16_555 n
CA CA DA 130.3(13) 4_555 103_554 n
CA CA DA2 170(5) 4_555 16_555 n
CA CA CA 48.4(12) 13_555 16_555 n
CA CA DA 139.3(13) 13_555 103_554 n
CA CA DA2 81(6) 13_555 16_555 n
CA CA DA 170.7(20) 16_555 103_554 n
CA CA DA2 129(6) 16_555 16_555 n
DA CA DA2 59(6) 103_554 16_555 n
CA DA DA2 82(4) 202_554 217_554 n
CA2 CA2 CA2 60.0 13_555 121_555 n
CA2 CA2 CA3 82.8(31) 13_555 1_555 n
CA2 CA2 CA3 58.2(32) 13_555 13_555 n
CA2 CA2 CA3 91(6) 13_555 109_555 n
CA2 CA2 CA3 113(4) 13_555 121_555 n
CA2 CA2 CA3 31.6(20) 13_555 207_555 n
CA2 CA2 CA3 41.4(28) 13_555 219_555 n
CA2 CA2 DA3 95(5) 13_555 1_555 n
CA2 CA2 DA3 45.0(27) 13_555 13_555 n
CA2 CA2 DA3 99.0(28) 13_555 207_555 n
CA2 CA2 DA3 140(7) 13_555 219_555 n
CA2 CA2 CA3 41.4(28) 121_555 1_555 n
CA2 CA2 CA3 31.6(20) 121_555 13_555 n
CA2 CA2 CA3 112(4) 121_555 109_555 n
CA2 CA2 CA3 91(6) 121_555 121_555 n
CA2 CA2 CA3 58.1(32) 121_555 207_555 n
CA2 CA2 CA3 82.7(31) 121_555 219_555 n
CA2 CA2 DA3 140(7) 121_555 1_555 n
CA2 CA2 DA3 99.0(28) 121_555 13_555 n
CA2 CA2 DA3 45.0(27) 121_555 207_555 n
CA2 CA2 DA3 95(5) 121_555 219_555 n
CA3 CA2 CA3 25(5) 1_555 13_555 n
CA3 CA2 CA3 79(5) 1_555 109_555 n
CA3 CA2 CA3 49(6) 1_555 121_555 n
CA3 CA2 CA3 59.7(27) 1_555 207_555 n
CA3 CA2 CA3 77(5) 1_555 219_555 n
CA3 CA2 DA3 176(4) 1_555 1_555 n
CA3 CA2 DA3 128(4) 1_555 13_555 n
CA3 CA2 DA3 62(4) 1_555 207_555 n
CA3 CA2 DA3 99(4) 1_555 219_555 n
CA3 CA2 CA3 81(5) 13_555 109_555 n
CA3 CA2 CA3 67(4) 13_555 121_555 n
CA3 CA2 CA3 38(5) 13_555 207_555 n
CA3 CA2 CA3 59.7(27) 13_555 219_555 n
CA3 CA2 DA3 153(6) 13_555 1_555 n
CA3 CA2 DA3 103(5) 13_555 13_555 n
CA3 CA2 DA3 70.4(30) 13_555 207_555 n
CA3 CA2 DA3 117(4) 13_555 219_555 n
CA3 CA2 CA3 43(10) 109_555 121_555 n
CA3 CA2 CA3 67(4) 109_555 207_555 n
CA3 CA2 CA3 49(6) 109_555 219_555 n
CA3 CA2 DA3 98(8) 109_555 1_555 n
CA3 CA2 DA3 96(6) 109_555 13_555 n
CA3 CA2 DA3 138(6) 109_555 207_555 n
CA3 CA2 DA3 129(11) 109_555 219_555 n
CA3 CA2 CA3 81(5) 121_555 207_555 n
CA3 CA2 CA3 79(5) 121_555 219_555 n
CA3 CA2 DA3 129(11) 121_555 1_555 n
CA3 CA2 DA3 138(6) 121_555 13_555 n
CA3 CA2 DA3 96(6) 121_555 207_555 n
CA3 CA2 DA3 98(8) 121_555 219_555 n
CA3 CA2 CA3 25(5) 207_555 219_555 n
CA3 CA2 DA3 117(4) 207_555 1_555 n
CA3 CA2 DA3 70.5(30) 207_555 13_555 n
CA3 CA2 DA3 103(5) 207_555 207_555 n
CA3 CA2 DA3 153(6) 207_555 219_555 n
CA3 CA2 DA3 99(4) 219_555 1_555 n
CA3 CA2 DA3 62(4) 219_555 13_555 n
CA3 CA2 DA3 128(4) 219_555 207_555 n
CA3 CA2 DA3 176.0(34) 219_555 219_555 n
DA3 CA2 DA3 50(7) 1_555 13_555 n
DA3 CA2 DA3 122(8) 1_555 207_555 n
DA3 CA2 DA3 85(5) 1_555 219_555 n
DA3 CA2 DA3 120(7) 13_555 207_555 n
DA3 CA2 DA3 122(8) 13_555 219_555 n
DA3 CA2 DA3 50(7) 207_555 219_555 n
CA DA2 DA 38.8(23) 16_555 -223_544 n
CA DA2 DA2 99(6) 16_555 13_555 n
CA DA2 CA3 162(15) 16_555 1_555 n
CA DA2 CA3 168(13) 16_555 13_555 n
DA DA2 DA2 137(4) -223_544 13_555 n
DA DA2 CA3 124(13) -223_544 1_555 n
DA DA2 CA3 153(12) -223_544 13_555 n
DA2 DA2 CA3 99(9) 13_555 1_555 n
DA2 DA2 CA3 69(8) 13_555 13_555 n
CA3 DA2 CA3 30(7) 1_555 13_555 n
CA2 CA3 CA2 39(4) 1_555 13_555 n
CA2 CA3 CA2 48(6) 1_555 121_555 n
CA2 CA3 DA2 174(4) 1_555 1_555 n
CA2 CA3 DA2 165(8) 1_555 13_555 n
CA2 CA3 CA3 97.2(31) 1_555 13_555 n
CA2 CA3 CA3 36.6(22) 1_555 109_555 n
CA2 CA3 CA3 41.4(28) 1_555 121_555 n
CA2 CA3 CA3 67.8(26) 1_555 207_555 n
CA2 CA3 CA3 51.3(24) 1_555 219_555 n
CA2 CA3 DA3 76(4) 1_555 121_555 n
CA2 CA3 DA3 66(4) 1_555 207_555 n
CA2 CA3 CA2 36(4) 13_555 121_555 n
CA2 CA3 DA2 139(11) 13_555 1_555 n
CA2 CA3 DA2 127(9) 13_555 13_555 n
CA2 CA3 CA3 58.2(32) 13_555 13_555 n
CA2 CA3 CA3 52.4(20) 13_555 109_555 n
CA2 CA3 CA3 71.0(26) 13_555 121_555 n
CA2 CA3 CA3 33.9(21) 13_555 207_555 n
CA2 CA3 CA3 31.6(20) 13_555 219_555 n
CA2 CA3 DA3 54.4(31) 13_555 121_555 n
CA2 CA3 DA3 79.7(34) 13_555 207_555 n
CA2 CA3 DA2 135(10) 121_555 1_555 n
CA2 CA3 DA2 127(9) 121_555 13_555 n
CA2 CA3 CA3 68(5) 121_555 13_555 n
CA2 CA3 CA3 80(4) 121_555 109_555 n
CA2 CA3 CA3 89(6) 121_555 121_555 n
CA2 CA3 CA3 64(4) 121_555 207_555 n
CA2 CA3 CA3 67(4) 121_555 219_555 n
CA2 CA3 DA3 28(6) 121_555 121_555 n
CA2 CA3 DA3 47(4) 121_555 207_555 n
DA2 CA3 DA2 12(16) 1_555 13_555 n
DA2 CA3 CA3 81(9) 1_555 13_555 n
DA2 CA3 CA3 137.7(25) 1_555 109_555 n
DA2 CA3 CA3 135(5) 1_555 121_555 n
DA2 CA3 CA3 108(11) 1_555 207_555 n
DA2 CA3 CA3 123(7) 1_555 219_555 n
DA2 CA3 DA3 107(7) 1_555 121_555 n
DA2 CA3 DA3 120(5) 1_555 207_555 n
DA2 CA3 CA3 69(8) 13_555 13_555 n
DA2 CA3 CA3 137(4) 13_555 109_555 n
DA2 CA3 CA3 141(4) 13_555 121_555 n
DA2 CA3 CA3 98(9) 13_555 207_555 n
DA2 CA3 CA3 115(6) 13_555 219_555 n
DA2 CA3 DA3 99(7) 13_555 121_555 n
DA2 CA3 DA3 122(4) 13_555 207_555 n
CA3 CA3 CA3 97(5) 13_555 109_555 n
CA3 CA3 CA3 120.0 13_555 121_555 n
CA3 CA3 CA3 37(5) 13_555 207_555 n
CA3 CA3 CA3 60.0 13_555 219_555 n
CA3 CA3 DA3 53.5(31) 13_555 121_555 n
CA3 CA3 DA3 105.9(27) 13_555 207_555 n
CA3 CA3 CA3 23(5) 109_555 121_555 n
CA3 CA3 CA3 60.0000(4) 109_555 207_555 n
CA3 CA3 CA3 37(5) 109_555 219_555 n
CA3 CA3 DA3 105(4) 109_555 121_555 n
CA3 CA3 DA3 101(5) 109_555 207_555 n
CA3 CA3 CA3 83(5) 121_555 207_555 n
CA3 CA3 CA3 60.0000(6) 121_555 219_555 n
CA3 CA3 DA3 117(4) 121_555 121_555 n
CA3 CA3 DA3 93(4) 121_555 207_555 n
CA3 CA3 CA3 23(5) 207_555 219_555 n
CA3 CA3 DA3 69(5) 207_555 121_555 n
CA3 CA3 DA3 110.8(33) 207_555 207_555 n
CA3 CA3 DA3 82.4(33) 219_555 121_555 n
CA3 CA3 DA3 109(4) 219_555 207_555 n
DA3 CA3 DA3 52(4) 121_555 207_555 n
CA2 DA3 CA2 40(4) 1_555 13_555 n
CA2 DA3 CA3 36(4) 1_555 109_555 n
CA2 DA3 CA3 23(5) 1_555 121_555 n
CA2 DA3 DA3 85(5) 1_555 13_555 n
CA2 DA3 DA3 47.8(24) 1_555 219_555 n
CA2 DA3 CA3 52.1(23) 13_555 109_555 n
CA2 DA3 CA3 55.2(18) 13_555 121_555 n
CA2 DA3 DA3 45.0(27) 13_555 13_555 n
CA2 DA3 DA3 81.0(28) 13_555 219_555 n
CA3 DA3 CA3 21(4) 109_555 121_555 n
CA3 DA3 DA3 87(4) 109_555 13_555 n
CA3 DA3 DA3 74.1(27) 109_555 219_555 n
CA3 DA3 DA3 97.6(33) 121_555 13_555 n
CA3 DA3 DA3 53.5(31) 121_555 219_555 n
DA3 DA3 DA3 120.0000(15) 13_555 219_555 n

loop_
_geom_bond_atom_site_label_1
_geom_bond_atom_site_label_2
_geom_bond_distance
_geom_bond_site_symmetry_2
_geom_bond_publ_flag
Cu1 Cu1 2.572(17) -301_445 n
Cu1 O11 1.939(5) 1_555 n
Cu1 O11 1.939(5) 4_555 n
Cu1 O11 1.939(5) 13_555 n
Cu1 O11 1.939(5) 16_555 n
O11 Cu1 1.939(5) 1_555 n
O11 C10 1.285(5) 1_555 n
C1 C10 1.476(9) 1_555 n
C1 C2 1.383(4) 1_555 n
C1 C2 1.383(4) 208_554 n
C10 O11 1.285(5) 1_555 n
C10 O11 1.285(5) -316_445 n
C10 C1 1.476(9) 1_555 n
C2 C1 1.383(4) 1_555 n
C2 C1 1.383(4) 214_554 n
C2 H1 1.135(13) 1_555 n
H1 C2 1.135(13) 1_555 n
CA CA 0.870(20) 4_555 n
CA CA 0.774(21) 13_555 n
CA CA 1.164(17) 16_555 n
CA DA 1.049(19) 103_554 n
CA DA 1.743(19) -108_544 n
CA DA 1.712(21) 214_554 n
CA DA2 1.71(6) 4_555 n
CA DA2 1.66(7) 16_555 n
DA CA 1.049(19) 202_554 n
DA CA 1.743(19) 205_554 n
DA CA 1.712(21) 214_554 n
DA DA2 1.63(13) 205_554 n
DA DA2 1.44(14) 217_554 n
CA2 CA2 0.91(9) 13_555 n
CA2 CA2 0.92(9) 121_555 n
CA2 DA2 1.82(8) 109_555 n
CA2 DA2 1.82(8) 121_555 n
CA2 CA3 1.235(30) 1_555 n
CA2 CA3 1.44(6) 13_555 n
CA2 CA3 0.82(5) 109_555 n
CA2 CA3 0.82(5) 121_555 n
CA2 CA3 1.44(6) 207_555 n
CA2 CA3 1.233(30) 219_555 n
CA2 DA3 1.010(33) 1_555 n
CA2 DA3 1.42(6) 13_555 n
CA2 DA3 1.81(7) 109_555 n
CA2 DA3 1.81(7) 121_555 n
CA2 DA3 1.43(6) 207_555 n
CA2 DA3 1.012(33) 219_555 n
DA2 CA 1.71(6) 4_555 n
DA2 CA 1.66(7) 16_555 n
DA2 DA 1.63(13) -108_544 n
DA2 DA 1.44(14) -223_454 n
DA2 CA2 1.82(8) 121_555 n
DA2 DA2 0.25(34) 13_555 n
DA2 CA3 1.148(35) 1_555 n
DA2 CA3 1.21(8) 13_555 n
DA2 CA3 1.93(9) 121_555 n
DA2 CA3 2.02(13) 207_555 n
CA3 CA2 1.235(30) 1_555 n
CA3 CA2 1.44(6) 13_555 n
CA3 CA2 0.82(5) 121_555 n
CA3 DA2 1.148(35) 1_555 n
CA3 DA2 1.21(8) 13_555 n
CA3 DA2 2.02(13) 109_555 n
CA3 DA2 1.93(9) 121_555 n
CA3 CA3 0.60(13) 13_555 n
CA3 CA3 1.34(7) 109_555 n
CA3 CA3 0.94(10) 121_555 n
CA3 CA3 1.34(7) 207_555 n
CA3 CA3 1.54(8) 219_555 n
CA3 DA3 1.65(7) 121_555 n
CA3 DA3 1.38(7) 207_555 n
CA3 DA3 1.71(7) 219_555 n
DA3 CA2 1.010(33) 1_555 n
DA3 CA2 1.42(6) 13_555 n
DA3 CA2 1.81(7) 121_555 n
DA3 CA3 1.38(7) 109_555 n
DA3 CA3 1.65(7) 121_555 n
DA3 CA3 1.71(7) 219_555 n
DA3 DA3 1.10(15) 13_555 n
DA3 DA3 1.36(8) 219_555 n
